data_2228212
loop_
_publ_author_name
'Dufresne, St\'ephane'
'Skene, W. G.'

_publ_section_title
;
 Diethyl
 2-amino-5-[(<i>E</i>)-(1-methyl-1<i>H</i>-pyrrol-2-yl)methylideneamino]thiophene-3,4-dicarboxylate
;
_journal_coeditor_code BH2321
_journal_issue 12
_journal_name_full 'Acta Crystallographica Section E'
_journal_page_first o3221
_journal_paper_doi 10.1107/S1600536810046775
_journal_volume 66
_journal_year 2010
_chemical_formula_iupac 'C16 H19 N3 O4 S'
_chemical_formula_moiety 'C16 H19 N3 O4 S'
_chemical_formula_sum 'C16 H19 N3 O4 S'
_chemical_formula_weight 349.40
_chemical_melting_point 404(2)
_chemical_name_systematic
'Diethyl 2-amino-5-[(<i>E</i>)-(1-methyl-1<i>H</i>-pyrrol-2-yl)methylideneamino]thiophene-3,4-dicarboxylate'
_space_group_IT_number 14
_symmetry_cell_setting monoclinic
_symmetry_space_group_name_Hall '-P 2ybc'
_symmetry_space_group_name_H-M 'P 1 21/c 1'
_atom_sites_solution_hydrogens geom
_atom_sites_solution_primary direct
_atom_sites_solution_secondary difmap
_audit_creation_method SHELXL-97
_cell_angle_alpha 90.00
_cell_angle_beta 97.50(3)
_cell_angle_gamma 90.00
_cell_formula_units_Z 4
_cell_length_a 8.8212(18)
_cell_length_b 9.0799(18)
_cell_length_c 21.793(4)
_cell_measurement_reflns_used 10603
_cell_measurement_temperature 123(2)
_cell_measurement_theta_max 71.33
_cell_measurement_theta_min 4.09
_cell_volume 1730.6(6)
_computing_cell_refinement 'SAINT (Bruker, 2004)'
_computing_data_collection 'SMART (Bruker, 2003)'
_computing_data_reduction 'SAINT (Bruker, 2004)'
_computing_molecular_graphics 'SHELXTL (Sheldrick, 2008) and ORTEP3 (Farrugia, 1997)'
_computing_publication_material 'UdMX (Marris, 2004)'
_computing_structure_refinement 'SHELXL97 (Sheldrick, 2008)'
_computing_structure_solution 'SHELXS97 (Sheldrick, 2008)'
_diffrn_ambient_temperature 123(2)
_diffrn_detector_area_resol_mean 5.5
_diffrn_measured_fraction_theta_full 0.988
_diffrn_measured_fraction_theta_max 0.988
_diffrn_measurement_device_type 'Bruker SMART 6000'
_diffrn_measurement_method \w
_diffrn_radiation_monochromator 'Montel 200 optics'
_diffrn_radiation_source 'Rotating Anode'
_diffrn_radiation_type CuK\a
_diffrn_radiation_wavelength 1.54178
_diffrn_reflns_av_R_equivalents 0.034
_diffrn_reflns_av_sigmaI/netI 0.0220
_diffrn_reflns_limit_h_max 10
_diffrn_reflns_limit_h_min -10
_diffrn_reflns_limit_k_max 11
_diffrn_reflns_limit_k_min -11
_diffrn_reflns_limit_l_max 25
_diffrn_reflns_limit_l_min -26
_diffrn_reflns_number 20876
_diffrn_reflns_theta_full 71.97
_diffrn_reflns_theta_max 71.97
_diffrn_reflns_theta_min 4.09
_diffrn_standards_decay_% 0.00
_diffrn_standards_interval_time 1080
_diffrn_standards_number 5
_exptl_absorpt_coefficient_mu 1.885
_exptl_absorpt_correction_T_max 0.762
_exptl_absorpt_correction_T_min 0.7100
_exptl_absorpt_correction_type multi-scan
_exptl_absorpt_process_details '(SADABS; Sheldrick,1996)'
_exptl_crystal_colour yellow
_exptl_crystal_density_diffrn 1.341
_exptl_crystal_density_method 'not measured'
_exptl_crystal_description block
_exptl_crystal_F_000 736
_exptl_crystal_size_max 0.17
_exptl_crystal_size_mid 0.16
_exptl_crystal_size_min 0.15
_refine_diff_density_max 0.324
_refine_diff_density_min -0.540
_refine_ls_extinction_method none
_refine_ls_goodness_of_fit_ref 1.069
_refine_ls_hydrogen_treatment constr
_refine_ls_matrix_type full
_refine_ls_number_constraints 0
_refine_ls_number_parameters 267
_refine_ls_number_reflns 3367
_refine_ls_number_restraints 32
_refine_ls_restrained_S_all 1.065
_refine_ls_R_factor_all 0.0447
_refine_ls_R_factor_gt 0.0420
_refine_ls_shift/su_max 0.000
_refine_ls_shift/su_mean 0.000
_refine_ls_structure_factor_coef Fsqd
_refine_ls_weighting_details 'calc w=1/[\s^2^(Fo^2^)+(0.0845P)^2^+0.1530P] where P=(Fo^2^+2Fc^2^)/3'
_refine_ls_weighting_scheme calc
_refine_ls_wR_factor_gt 0.1132
_refine_ls_wR_factor_ref 0.1156
_reflns_number_gt 3046
_reflns_number_total 3367
_reflns_threshold_expression I>2\s(I)
_cod_data_source_file bh2321.cif
_cod_data_source_block I
_cod_original_sg_symbol_H-M 'P 21/c'
_cod_database_code 2228212
_cod_database_fobs_code 2228212

loop_
_symmetry_equiv_pos_as_xyz
'x, y, z'
'-x, y+1/2, -z+1/2'
'-x, -y, -z'
'x, -y-1/2, z-1/2'

loop_
_atom_site_type_symbol
_atom_site_label
_atom_site_fract_x
_atom_site_fract_y
_atom_site_fract_z
_atom_site_U_iso_or_equiv
_atom_site_adp_type
_atom_site_calc_flag
_atom_site_refinement_flags
_atom_site_occupancy
_atom_site_disorder_assembly
_atom_site_disorder_group
S S1 0.45470(4) 0.43388(4) 0.275627(17) 0.02979(14) Uani d . 1 . .
O O1 0.80431(13) 0.22781(12) 0.16548(5) 0.0338(3) Uani d . 1 . .
O O2 0.89746(11) 0.11974(11) 0.25566(5) 0.0280(2) Uani d . 1 . .
O O3 0.73230(12) 0.04262(11) 0.38224(5) 0.0347(3) Uani d . 1 . .
O O4 0.89935(11) 0.22984(11) 0.38638(5) 0.0288(2) Uani d . 1 . .
N N1 0.56568(15) 0.42094(15) 0.16734(6) 0.0352(3) Uani d . 1 . .
H H1A 0.6308 0.3913 0.1426 0.042 Uiso calc R 1 . .
H H1B 0.4906 0.4809 0.1534 0.042 Uiso calc R 1 . .
N N2 0.50239(13) 0.31869(14) 0.39473(6) 0.0304(3) Uani d . 1 . .
C C1 0.58092(15) 0.37474(15) 0.22635(6) 0.0255(3) Uani d . 1 . .
C C2 0.69216(14) 0.28057(14) 0.25579(6) 0.0217(3) Uani d . 1 . .
C C3 0.67137(15) 0.25520(14) 0.31923(6) 0.0227(3) Uani d . 1 . .
C C4 0.54893(15) 0.32748(16) 0.33720(7) 0.0268(3) Uani d . 1 . .
C C5 0.39981(16) 0.40771(17) 0.41036(8) 0.0328(3) Uani d . 1 A .
H H5 0.3630 0.4830 0.3820 0.039 Uiso calc R 1 . .
C C6 0.33869(17) 0.39978(19) 0.46758(8) 0.0377(4) Uani d . 1 . .
C C11 0.80092(15) 0.20966(14) 0.22090(6) 0.0231(3) Uani d . 1 . .
C C12 1.01267(19) 0.04672(18) 0.22452(8) 0.0370(4) Uani d . 1 . .
H H12A 0.9660 0.0140 0.1830 0.044 Uiso calc R 1 . .
H H12B 1.0502 -0.0417 0.2484 0.044 Uiso calc R 1 . .
C C13 1.14477(19) 0.1469(2) 0.21800(9) 0.0468(5) Uani d . 1 . .
H H13A 1.1091 0.2309 0.1918 0.070 Uiso calc R 1 . .
H H13B 1.2228 0.0928 0.1990 0.070 Uiso calc R 1 . .
H H13C 1.1887 0.1824 0.2589 0.070 Uiso calc R 1 . .
C C14 0.76941(15) 0.16206(14) 0.36484(6) 0.0229(3) Uani d . 1 . .
C C15 1.00158(18) 0.15225(19) 0.43389(7) 0.0357(4) Uani d . 1 . .
H H15A 0.9401 0.0962 0.4608 0.043 Uiso calc R 1 . .
H H15B 1.0642 0.2248 0.4600 0.043 Uiso calc R 1 . .
C C16 1.1047(2) 0.0488(2) 0.40530(9) 0.0498(5) Uani d . 1 . .
H H16A 1.0429 -0.0259 0.3811 0.075 Uiso calc R 1 . .
H H16B 1.1741 0.0005 0.4380 0.075 Uiso calc R 1 . .
H H16C 1.1644 0.1040 0.3782 0.075 Uiso calc R 1 . .
N N3 0.3667(7) 0.3033(4) 0.5110(3) 0.0300(10) Uani d PDU 0.729(5) A 1
C C7 0.2273(5) 0.5042(6) 0.4841(2) 0.0307(9) Uani d PDU 0.729(5) A 1
H H7 0.1852 0.5864 0.4609 0.037 Uiso calc PR 0.729(5) A 1
C C8 0.1955(9) 0.4567(9) 0.5423(3) 0.0351(13) Uani d PDU 0.729(5) A 1
H H8 0.1274 0.5019 0.5670 0.042 Uiso calc PR 0.729(5) A 1
C C9 0.2812(8) 0.3328(7) 0.5569(3) 0.0339(12) Uani d PDU 0.729(5) A 1
H H9 0.2807 0.2761 0.5935 0.041 Uiso calc PR 0.729(5) A 1
C C10 0.4701(3) 0.1768(3) 0.51050(11) 0.0425(7) Uani d PDU 0.729(5) A 1
H H10A 0.4547 0.1301 0.4696 0.064 Uiso calc PR 0.729(5) A 1
H H10B 0.4484 0.1055 0.5420 0.064 Uiso calc PR 0.729(5) A 1
H H10C 0.5763 0.2104 0.5196 0.064 Uiso calc PR 0.729(5) A 1
N N83 0.2589(11) 0.4768(12) 0.5004(4) 0.0224(17) Uani d PD 0.271(5) A 2
C C87 0.369(2) 0.2593(12) 0.5158(9) 0.027(2) Uani d PD 0.271(5) A 2
H H87 0.4264 0.1731 0.5101 0.033 Uiso calc PR 0.271(5) A 2
C C88 0.290(2) 0.2937(17) 0.5684(7) 0.026(2) Uani d PD 0.271(5) A 2
H H88 0.2875 0.2365 0.6048 0.031 Uiso calc PR 0.271(5) A 2
C C89 0.221(2) 0.426(2) 0.5544(8) 0.028(3) Uani d PD 0.271(5) A 2
H H89 0.1559 0.4746 0.5792 0.033 Uiso calc PR 0.271(5) A 2
C C90 0.2156(6) 0.6219(7) 0.4747(2) 0.0302(15) Uani d PD 0.271(5) A 2
H H90A 0.3063 0.6850 0.4773 0.045 Uiso calc PR 0.271(5) A 2
H H90B 0.1400 0.6666 0.4982 0.045 Uiso calc PR 0.271(5) A 2
H H90C 0.1713 0.6113 0.4312 0.045 Uiso calc PR 0.271(5) A 2

loop_
_atom_site_aniso_label
_atom_site_aniso_U_11
_atom_site_aniso_U_22
_atom_site_aniso_U_33
_atom_site_aniso_U_12
_atom_site_aniso_U_13
_atom_site_aniso_U_23
S1 0.0183(2) 0.0303(2) 0.0411(2) 0.00671(12) 0.00480(14) 0.00178(13)
O1 0.0328(6) 0.0391(6) 0.0299(5) 0.0073(4) 0.0059(4) -0.0022(4)
O2 0.0241(5) 0.0257(5) 0.0357(5) 0.0080(4) 0.0101(4) 0.0037(4)
O3 0.0277(5) 0.0292(5) 0.0458(6) -0.0060(4) -0.0010(5) 0.0100(5)
O4 0.0195(5) 0.0273(5) 0.0379(6) -0.0020(4) -0.0026(4) -0.0003(4)
N1 0.0293(7) 0.0422(8) 0.0333(7) 0.0123(5) 0.0008(5) 0.0051(5)
N2 0.0206(6) 0.0346(7) 0.0376(7) -0.0001(5) 0.0096(5) -0.0028(5)
C1 0.0188(6) 0.0236(7) 0.0334(7) -0.0004(5) 0.0009(5) -0.0015(5)
C2 0.0170(6) 0.0183(6) 0.0296(7) -0.0003(5) 0.0028(5) -0.0015(5)
C3 0.0172(6) 0.0200(6) 0.0310(7) -0.0017(5) 0.0037(5) -0.0005(5)
C4 0.0181(6) 0.0264(7) 0.0363(7) 0.0000(5) 0.0053(5) -0.0001(5)
C5 0.0225(7) 0.0314(7) 0.0461(9) -0.0030(5) 0.0107(6) -0.0042(6)
C6 0.0253(8) 0.0436(9) 0.0470(10) -0.0086(7) 0.0152(7) -0.0144(8)
C11 0.0198(6) 0.0196(6) 0.0298(7) -0.0015(5) 0.0033(5) -0.0019(5)
C12 0.0344(8) 0.0303(8) 0.0499(9) 0.0153(6) 0.0185(7) 0.0049(6)
C13 0.0295(8) 0.0536(11) 0.0611(11) 0.0137(7) 0.0200(8) 0.0188(9)
C14 0.0176(6) 0.0231(6) 0.0283(6) -0.0012(5) 0.0045(5) -0.0016(5)
C15 0.0284(7) 0.0422(8) 0.0336(8) 0.0025(6) -0.0072(6) 0.0008(6)
C16 0.0381(10) 0.0591(11) 0.0499(10) 0.0204(8) -0.0031(8) 0.0037(8)
N3 0.0230(11) 0.032(2) 0.0357(16) 0.001(2) 0.0083(9) -0.005(2)
C7 0.0216(19) 0.030(3) 0.041(3) 0.0043(13) 0.0066(15) -0.0019(16)
C8 0.028(2) 0.040(3) 0.041(3) -0.0014(19) 0.015(2) -0.012(2)
C9 0.0328(18) 0.044(4) 0.026(2) 0.000(3) 0.0054(17) 0.003(2)
C10 0.0417(14) 0.0451(14) 0.0425(13) 0.0156(11) 0.0120(10) 0.0147(10)
N83 0.018(4) 0.019(4) 0.029(4) 0.007(3) -0.003(3) 0.007(3)
C87 0.035(4) 0.012(5) 0.036(4) -0.003(4) 0.007(3) 0.000(4)
C88 0.032(4) 0.026(6) 0.021(5) 0.008(4) 0.010(4) 0.010(3)
C89 0.031(7) 0.031(8) 0.023(4) 0.000(5) 0.009(4) 0.008(4)
C90 0.030(3) 0.033(4) 0.029(3) 0.008(2) 0.006(2) 0.008(2)

loop_
_atom_type_symbol
_atom_type_description
_atom_type_scat_dispersion_real
_atom_type_scat_dispersion_imag
_atom_type_scat_source
C C 0.0181 0.0091 'International Tables Vol C Tables 4.2.6.8 and 6.1.1.4'
H H 0.0000 0.0000 'International Tables Vol C Tables 4.2.6.8 and 6.1.1.4'
N N 0.0311 0.0180 'International Tables Vol C Tables 4.2.6.8 and 6.1.1.4'
O O 0.0492 0.0322 'International Tables Vol C Tables 4.2.6.8 and 6.1.1.4'
S S 0.3331 0.5567 'International Tables Vol C Tables 4.2.6.8 and 6.1.1.4'

loop_
_geom_angle_atom_site_label_1
_geom_angle_atom_site_label_2
_geom_angle_atom_site_label_3
_geom_angle_site_symmetry_1
_geom_angle_site_symmetry_2
_geom_angle_site_symmetry_3
_geom_angle
_geom_angle_publ_flag
C1 S1 C4 . . . 91.41(7) n
C11 O2 C12 . . . 116.43(11) n
C14 O4 C15 . . . 116.74(11) n
C1 N1 H1A . . . 120 ?
C1 N1 H1B . . . 120 ?
H1A N1 H1B . . . 120 ?
C5 N2 C4 . . . 120.54(14) n
N1 C1 C2 . . . 127.53(13) n
N1 C1 S1 . . . 120.36(11) n
C2 C1 S1 . . . 112.11(11) n
C1 C2 C3 . . . 111.76(12) n
C1 C2 C11 . . . 120.36(12) n
C3 C2 C11 . . . 127.55(12) n
C4 C3 C2 . . . 113.85(12) n
C4 C3 C14 . . . 119.55(13) n
C2 C3 C14 . . . 126.60(12) n
C3 C4 N2 . . . 125.24(13) n
C3 C4 S1 . . . 110.85(11) n
N2 C4 S1 . . . 123.90(11) n
N2 C5 C6 . . . 123.90(16) n
N2 C5 H5 . . . 118.1 ?
C6 C5 H5 . . . 118.1 ?
N83 C6 N3 . . . 91.6(4) n
N83 C6 C5 . . . 139.8(4) n
N3 C6 C5 . . . 128.3(2) n
N3 C6 C7 . . . 109.5(3) n
C5 C6 C7 . . . 122.2(2) n
N83 C6 C87 . . . 97.0(7) n
C5 C6 C87 . . . 123.2(6) n
C7 C6 C87 . . . 114.0(6) n
O1 C11 O2 . . . 122.99(12) n
O1 C11 C2 . . . 124.12(13) n
O2 C11 C2 . . . 112.89(11) n
O2 C12 C13 . . . 111.53(14) n
O2 C12 H12A . . . 109.3 ?
C13 C12 H12A . . . 109.3 ?
O2 C12 H12B . . . 109.3 ?
C13 C12 H12B . . . 109.3 ?
H12A C12 H12B . . . 108 ?
C12 C13 H13A . . . 109.5 ?
C12 C13 H13B . . . 109.5 ?
H13A C13 H13B . . . 109.5 ?
C12 C13 H13C . . . 109.5 ?
H13A C13 H13C . . . 109.5 ?
H13B C13 H13C . . . 109.5 ?
O3 C14 O4 . . . 124.09(13) n
O3 C14 C3 . . . 124.09(12) n
O4 C14 C3 . . . 111.73(11) n
O4 C15 C16 . . . 111.07(13) n
O4 C15 H15A . . . 109.4 ?
C16 C15 H15A . . . 109.4 ?
O4 C15 H15B . . . 109.4 ?
C16 C15 H15B . . . 109.4 ?
H15A C15 H15B . . . 108 ?
C15 C16 H16A . . . 109.5 ?
C15 C16 H16B . . . 109.5 ?
H16A C16 H16B . . . 109.5 ?
C15 C16 H16C . . . 109.5 ?
H16A C16 H16C . . . 109.5 ?
H16B C16 H16C . . . 109.5 ?
C6 N3 C9 . . . 109.6(4) n
C6 N3 C10 . . . 125.8(4) n
C9 N3 C10 . . . 124.5(4) n
C8 C7 C6 . . . 104.3(4) n
C8 C7 H7 . . . 127.9 ?
C6 C7 H7 . . . 127.9 ?
C9 C8 C7 . . . 107.0(5) n
C9 C8 H8 . . . 126.5 ?
C7 C8 H8 . . . 126.5 ?
N3 C9 C8 . . . 109.6(5) n
N3 C9 H9 . . . 125.2 ?
C8 C9 H9 . . . 125.2 ?
C6 N83 C89 . . . 121.20(10) n
C6 N83 C90 . . . 114.4(7) n
C89 N83 C90 . . . 124.40(10) n
C88 C87 C6 . . . 106.4(9) n
C88 C87 H87 . . . 126.8 ?
C6 C87 H87 . . . 126.8 ?
C89 C88 C87 . . . 104.90(11) n
C89 C88 H88 . . . 127.5 ?
C87 C88 H88 . . . 127.5 ?
N83 C89 C88 . . . 110.30(13) n
N83 C89 H89 . . . 124.9 ?
C88 C89 H89 . . . 124.9 ?
N83 C90 H90A . . . 109.5 ?
N83 C90 H90B . . . 109.5 ?
H90A C90 H90B . . . 109.5 ?
N83 C90 H90C . . . 109.5 ?
H90A C90 H90C . . . 109.5 ?
H90B C90 H90C . . . 109.5 ?

loop_
_geom_bond_atom_site_label_1
_geom_bond_atom_site_label_2
_geom_bond_site_symmetry_1
_geom_bond_site_symmetry_2
_geom_bond_distance
_geom_bond_publ_flag
S1 C1 . . 1.7301(15) n
S1 C4 . . 1.7703(15) n
O1 C11 . . 1.2232(17) n
O2 C11 . . 1.3407(16) n
O2 C12 . . 1.4537(17) n
O3 C14 . . 1.2080(17) n
O4 C14 . . 1.3313(16) n
O4 C15 . . 1.4622(17) n
N1 C1 . . 1.3428(19) n
N1 H1a . . 0.88 ?
N1 H1b . . 0.88 ?
N2 C5 . . 1.2918(19) n
N2 C4 . . 1.3715(19) n
C1 C2 . . 1.3933(18) n
C2 C3 . . 1.4368(18) n
C2 C11 . . 1.4503(18) n
C3 C4 . . 1.3643(19) n
C3 C14 . . 1.4923(18) n
C5 C6 . . 1.424(2) n
C5 H5 . . 0.95 ?
C6 N83 . . 1.276(12) n
C6 N3 . . 1.290(5) n
C6 C7 . . 1.445(5) n
C6 C87 . . 1.652(14) n
C12 C13 . . 1.499(2) n
C12 H12a . . 0.99 ?
C12 H12b . . 0.99 ?
C13 H13a . . 0.98 ?
C13 H13b . . 0.98 ?
C13 H13c . . 0.98 ?
C15 C16 . . 1.499(2) n
C15 H15a . . 0.99 ?
C15 H15b . . 0.99 ?
C16 H16a . . 0.98 ?
C16 H16b . . 0.98 ?
C16 H16c . . 0.98 ?
N3 C9 . . 1.354(7) n
N3 C10 . . 1.468(4) n
C7 C8 . . 1.402(7) n
C7 H7 . . 0.95 ?
C8 C9 . . 1.369(5) n
C8 H8 . . 0.95 ?
C9 H9 . . 0.95 ?
C10 H10a . . 0.98 ?
C10 H10b . . 0.98 ?
C10 H10c . . 0.98 ?
N83 C89 . . 1.346(15) n
N83 C90 . . 1.463(8) n
C87 C88 . . 1.450(18) n
C87 H87 . . 0.95 ?
C88 C89 . . 1.361(11) n
C88 H88 . . 0.95 ?
C89 H89 . . 0.95 ?
C90 H90a . . 0.98 ?
C90 H90b . . 0.98 ?
C90 H90c . . 0.98 ?

loop_
_geom_hbond_atom_site_label_D
_geom_hbond_atom_site_label_H
_geom_hbond_atom_site_label_A
_geom_hbond_site_symmetry_A
_geom_hbond_distance_DH
_geom_hbond_distance_HA
_geom_hbond_distance_DA
_geom_hbond_angle_DHA
_geom_hbond_publ_flag
N1 H1B O3 2_655 0.88 2.094 2.925(3) 157 yes

loop_
_geom_torsion_atom_site_label_1
_geom_torsion_atom_site_label_2
_geom_torsion_atom_site_label_3
_geom_torsion_atom_site_label_4
_geom_torsion_site_symmetry_1
_geom_torsion_site_symmetry_2
_geom_torsion_site_symmetry_3
_geom_torsion_site_symmetry_4
_geom_torsion
_geom_torsion_publ_flag
C4 S1 C1 N1 . . . . 179.29(13) n
C4 S1 C1 C2 . . . . -1.27(11) n
N1 C1 C2 C3 . . . . -179.63(13) n
S1 C1 C2 C3 . . . . 0.98(14) n
N1 C1 C2 C11 . . . . -5.7(2) n
S1 C1 C2 C11 . . . . 174.91(9) n
C1 C2 C3 C4 . . . . -0.01(16) n
C11 C2 C3 C4 . . . . -173.40(12) n
C1 C2 C3 C14 . . . . -179.28(12) n
C11 C2 C3 C14 . . . . 7.3(2) n
C2 C3 C4 N2 . . . . 178.30(12) n
C14 C3 C4 N2 . . . . -2.4(2) n
C2 C3 C4 S1 . . . . -0.93(15) n
C14 C3 C4 S1 . . . . 178.40(9) n
C5 N2 C4 C3 . . . . 169.49(14) n
C5 N2 C4 S1 . . . . -11.4(2) n
C1 S1 C4 C3 . . . . 1.25(11) n
C1 S1 C4 N2 . . . . -177.99(13) n
C4 N2 C5 C6 . . . . 175.94(14) n
N2 C5 C6 N83 . . . . 166.7(8) n
N2 C5 C6 N3 . . . . -3.6(4) n
N2 C5 C6 C7 . . . . 178.1(3) n
N2 C5 C6 C87 . . . . -10.9(9) n
C12 O2 C11 O1 . . . . 2.11(19) n
C12 O2 C11 C2 . . . . -178.63(12) n
C1 C2 C11 O1 . . . . 0.9(2) n
C3 C2 C11 O1 . . . . 173.81(13) n
C1 C2 C11 O2 . . . . -178.33(11) n
C3 C2 C11 O2 . . . . -5.44(19) n
C11 O2 C12 C13 . . . . 80.18(17) n
C15 O4 C14 O3 . . . . 0.2(2) n
C15 O4 C14 C3 . . . . 176.97(11) n
C4 C3 C14 O3 . . . . 74.56(18) n
C2 C3 C14 O3 . . . . -106.21(17) n
C4 C3 C14 O4 . . . . -102.23(14) n
C2 C3 C14 O4 . . . . 77.00(16) n
C14 O4 C15 C16 . . . . 86.08(17) n
N83 C6 N3 C9 . . . . 8.3(7) n
C5 C6 N3 C9 . . . . -178.0(4) n
C7 C6 N3 C9 . . . . 0.4(6) n
C87 C6 N3 C9 . . . . -126(7) n
N83 C6 N3 C10 . . . . -174.1(7) n
C5 C6 N3 C10 . . . . -0.4(7) n
C7 C6 N3 C10 . . . . 178.1(5) n
C87 C6 N3 C10 . . . . 52(6) n
N83 C6 C7 C8 . . . . -23.70(19) n
N3 C6 C7 C8 . . . . 0.3(5) n
C5 C6 C7 C8 . . . . 178.9(4) n
C87 C6 C7 C8 . . . . 7.20(10) n
C6 C7 C8 C9 . . . . -1.0(7) n
C6 N3 C9 C8 . . . . -1.1(8) n
C10 N3 C9 C8 . . . . -178.7(6) n
C7 C8 C9 N3 . . . . 1.3(9) n
N3 C6 N83 C89 . . . . -9.00(14) n
C5 C6 N83 C89 . . . . 178.70(11) n
C7 C6 N83 C89 . . . . 148(3) n
C87 C6 N83 C89 . . . . -3.40(15) n
N3 C6 N83 C90 . . . . 170.4(7) n
C5 C6 N83 C90 . . . . -2.00(13) n
C7 C6 N83 C90 . . . . -32.20(15) n
C87 C6 N83 C90 . . . . 176.00(10) n
N83 C6 C87 C88 . . . . 0.70(15) n
N3 C6 C87 C88 . . . . 47(6) n
C5 C6 C87 C88 . . . . 179.20(11) n
C7 C6 C87 C88 . . . . -9.20(17) n
C6 C87 C88 C89 . . . . 2(2) n
C6 N83 C89 C88 . . . . 5(2) n
C90 N83 C89 C88 . . . . -174.20(14) n
C87 C88 C89 N83 . . . . -4(2) n
